data_9016569
loop_
_publ_author_name
'Bourgault, M.'
'Fourcade, R.'
'Ducourant, B.'
'Mascherpa, G.'

_publ_section_title
;
 Structure cristalline de (N H2)2 C O, Sb F3
 _cod_database_code 1008257
;
_journal_name_full 'Revue de Chimie Minerale'
_journal_page_first 151
_journal_page_last 156
_journal_volume 16
_journal_year 1979
_chemical_formula_sum 'C F3 N2 O Sb'
_space_group_IT_number 29
_symmetry_space_group_name_Hall 'P 2c -2ac'
_symmetry_space_group_name_H-M 'P c a 21'
_cell_angle_alpha 90
_cell_angle_beta 90
_cell_angle_gamma 90
_cell_length_a 8.846
_cell_length_b 8.378
_cell_length_c 7.241
_cell_formula_units_Z 4
_cell_volume 536.643
_database_code_amcsd 0016179
_exptl_crystal_density_diffrn 2.906
_cod_duplicate_entry 1008257
_cod_original_formula_sum 'Sb F3 O C N2'
_cod_database_code 9016569
_amcsd_formula_title 'F3 H4 N2 O Sb'

loop_
_space_group_symop_operation_xyz
x,y,z
1/2+x,-y,z
1/2-x,y,1/2+z
-x,-y,1/2+z

loop_
_atom_site_aniso_label
_atom_site_aniso_U_11
_atom_site_aniso_U_22
_atom_site_aniso_U_33
_atom_site_aniso_U_12
_atom_site_aniso_U_13
_atom_site_aniso_U_23
Sb1 0.02100 0.01760 0.02330 -0.00670 -0.00790 -0.00390
F1 0.03850 0.01670 0.11500 -0.01140 0.06450 -0.01600
F2 0.04070 0.03230 0.03240 -0.03200 0.03090 -0.01660
F3 0.02170 0.04520 0.04820 0.02790 -0.01890 0.04440
O1 0.04830 0.01430 0.03460 -0.00610 -0.00840 -0.00020
C1 0.04070 0.02030 0.03110 0.00790 0.02060 -0.01550
N1 0.04200 0.02770 0.07910 0.01490 0.00780 0.02930
N2 0.14640 0.05650 0.00000 0.13430 0.00530 -0.00990

loop_
_atom_site_label
_atom_site_fract_x
_atom_site_fract_y
_atom_site_fract_z
_atom_site_attached_hydrogens
Sb1 0.40878 0.09025 0.50000 0
F1 0.63700 0.68100 0.97600 0
F2 0.35900 0.12600 0.75600 0
F3 0.11400 0.85600 0.56400 0
O1 0.48900 0.83500 0.68300 0
C1 0.55400 0.30900 0.12900 0
N1 0.16500 0.61700 0.22900 2
N2 0.99100 0.62100 0.98000 2

loop_
_cod_related_entry_id
_cod_related_entry_database
_cod_related_entry_code
1 AMCSD 0016179
